data_7228420
loop_
_publ_author_name
'Martinez-Casado, Francisco Javier Javier'
'Ramos Riesco, Miguel'
'Cheda, Jose A.'
'Redondo Y\'elamos, Mar\'ia Isabel'
'Garrido, Leoncio'
'Fernandez-Martinez, Alejandro'
'Garc\'ia-Barriocanal, Javier'
'da Silva, Ivan'
'Duran-Olivencia, Miguel A.'
'Poulain, Agnieszka'

_publ_section_title
;
 Lead(II) Soaps: Crystal Structures, Polymorphism, Solid and Liquid
 Mesophases
;
_journal_name_full 'Phys. Chem. Chem. Phys.'
_journal_paper_doi 10.1039/C7CP02351K
_journal_year 2017
_chemical_formula_moiety '(C32 H62 Pb1 O4)n'
_chemical_formula_sum 'C32 H62 O4 Pb'
_chemical_formula_weight 718.02
_chemical_name_common 'Lead(II) palmitate'
_chemical_name_systematic 'Lead(II) hexadecanoate'
_space_group_IT_number 13
_symmetry_cell_setting monoclinic
_symmetry_space_group_name_Hall '-P 2yc'
_symmetry_space_group_name_H-M 'P 1 2/c 1'
_audit_update_record
;
2016-04-12 deposited with the CCDC.
2017-06-07 downloaded from the CCDC.
;
_cell_angle_alpha 90.00000
_cell_angle_beta 90.463(3)
_cell_angle_gamma 90.00000
_cell_formula_units_Z 4
_cell_length_a 90.6159(13)
_cell_length_b 4.96125(11)
_cell_length_c 7.30027(18)
_cell_measurement_reflns_used 6202
_cell_measurement_temperature 298
_cell_measurement_theta_max 90.0
_cell_measurement_theta_min 1.0
_cell_volume 3281.86(12)
_computing_structure_refinement FULLPROF
_diffrn_ambient_temperature 298
_diffrn_detector_type X'Celerator
_diffrn_measurement_device_type 'PANalytical X Pert Pro Alpha-1'
_diffrn_measurement_method '2\q scan'
_diffrn_radiation_monochromator Ge(111)
_diffrn_radiation_type 'Cu K\a'
_diffrn_radiation_wavelength 1.54056
_diffrn_source 'rotating-anode X-ray tube'
_diffrn_source_target Cu
_exptl_absorpt_coefficient_mu 9.75
_exptl_absorpt_correction_type cylinder
_exptl_absorpt_process_details muR=1.00
_exptl_crystal_colour 'Lead(II) palmitate'
_exptl_crystal_density_diffrn 1.453
_pd_block_diffractogram_id PbC16_1
_pd_instr_location ' ?'
_pd_meas_2theta_range_inc 0.016711
_pd_meas_2theta_range_max 89.99443
_pd_meas_2theta_range_min 1.00836
_pd_meas_number_of_points 5326
_pd_meas_scan_method step
_pd_proc_2theta_range_inc 0.016711
_pd_proc_2theta_range_max 89.9411
_pd_proc_2theta_range_min 0.9550
_pd_proc_ls_background_function 'Interpolation of points'
_pd_proc_ls_pref_orient_corr ' ?'
_pd_proc_ls_profile_function Pseudo-Voigt
_pd_proc_ls_prof_R_factor 4.6856
_pd_proc_ls_prof_wR_expected 1.9646
_pd_proc_ls_prof_wR_factor 7.8994
_pd_proc_wavelength 1.540590
_pd_spec_mounting 'borosilicate capillary'
_pd_spec_mount_mode transmission
_pd_spec_shape cylinder
_refine_ls_goodness_of_fit_all 3.88
_refine_ls_number_parameters 14
_refine_ls_number_reflns 6202
_refine_ls_number_restraints 0
_refine_ls_R_I_factor 3.2389
_cod_data_source_file c7cp02351k2.cif
_cod_data_source_block PbC16
_cod_depositor_comments
;
The following automatic conversions were performed:

'_symmetry_cell_setting' value 'Monoclinic' changed to 'monoclinic'
according to
/home/data/users/saulius/crontab/automatic-downloads/rss-feeds/RSC/lib/dictionaries/cif_core.dic
dictionary named 'cif_core.dic' version 2.4.2 from 2011-04-26.

Automatic conversion script
Id: cif_fix_values 4973 2017-02-22 13:04:09Z antanas 
;
_cod_original_sg_symbol_H-M 'P 2/c'
_cod_database_code 7228420
_pd_proc_ls_prof_cr_factor 6.5941
_pd_proc_ls_prof_cwr_factor 10.0406
_pd_proc_ls_prof_cwr_expected 2.4971
_pd_proc_ls_prof_chi2 16.1675
_pd_proc_ls_prof_echi2 15.0320

loop_
_symmetry_equiv_pos_as_xyz
x,y,z
-x,y,-z+1/2
-x,-y,-z
x,-y,z+1/2

loop_
_atom_site_label
_atom_site_fract_x
_atom_site_fract_y
_atom_site_fract_z
_atom_site_U_iso_or_equiv
_atom_site_occupancy
_atom_site_adp_type
_atom_site_type_symbol
Pba 0.24921(5) 0.7601(16) 0.0933(6) 0.00309 1.00000 Uiso Pb
A1 0.26076 0.83990 0.42460 0.00633 1.00000 Uiso O
A2 0.27161 0.53388 0.54581 0.00633 1.00000 Uiso O
A3 0.27216 0.69856 0.45758 0.00633 1.00000 Uiso C
A4 0.28694 0.81105 0.42112 0.00633 1.00000 Uiso C
A5 0.28673 1.00185 0.45073 0.00633 1.00000 Uiso H
A6 0.28885 0.79603 0.29107 0.00633 1.00000 Uiso H
A7 0.30036 0.68054 0.52743 0.00633 1.00000 Uiso C
A8 0.29889 0.69845 0.65867 0.00633 1.00000 Uiso H
A9 0.30095 0.48932 0.49891 0.00633 1.00000 Uiso H
A10 0.31431 0.81705 0.47348 0.00633 1.00000 Uiso C
A11 0.31493 0.81903 0.34054 0.00633 1.00000 Uiso H
A12 0.31412 1.00246 0.51541 0.00633 1.00000 Uiso H
A13 0.32735 0.67751 0.55306 0.00633 1.00000 Uiso C
A14 0.32709 0.48963 0.51441 0.00633 1.00000 Uiso H
A15 0.32668 0.68179 0.68460 0.00633 1.00000 Uiso H
A16 0.34219 0.80102 0.49464 0.00633 1.00000 Uiso C
A17 0.34299 0.78481 0.36220 0.00633 1.00000 Uiso H
A18 0.34198 0.99183 0.52316 0.00633 1.00000 Uiso H
A19 0.35547 0.68255 0.57989 0.00633 1.00000 Uiso C
A20 0.35554 0.49024 0.55276 0.00633 1.00000 Uiso H
A21 0.35480 0.70349 0.71063 0.00633 1.00000 Uiso H
A22 0.37011 0.80907 0.51153 0.00633 1.00000 Uiso C
A23 0.37045 0.79868 0.37880 0.00633 1.00000 Uiso H
A24 0.37036 0.99807 0.54541 0.00633 1.00000 Uiso H
A25 0.38340 0.67054 0.59002 0.00633 1.00000 Uiso C
A26 0.38353 0.48394 0.55107 0.00633 1.00000 Uiso H
A27 0.38299 0.67419 0.72305 0.00633 1.00000 Uiso H
A28 0.39750 0.81532 0.52560 0.00633 1.00000 Uiso C
A29 0.39790 0.80894 0.39406 0.00633 1.00000 Uiso H
A30 0.39729 0.99919 0.56534 0.00633 1.00000 Uiso H
A31 0.41149 0.66913 0.60651 0.00633 1.00000 Uiso C
A32 0.41086 0.66595 0.75554 0.00633 1.00000 Uiso H
A33 0.41213 0.46542 0.55108 0.00633 1.00000 Uiso H
A34 0.42563 0.81485 0.54477 0.00633 1.00000 Uiso C
A35 0.42576 0.82673 0.39569 0.00633 1.00000 Uiso H
A36 0.42605 1.01509 0.60614 0.00633 1.00000 Uiso H
A37 0.43928 0.65802 0.61380 0.00633 1.00000 Uiso C
A38 0.43887 0.64028 0.76250 0.00633 1.00000 Uiso H
A39 0.43954 0.46008 0.54900 0.00633 1.00000 Uiso H
A40 0.45341 0.80884 0.55767 0.00633 1.00000 Uiso C
A41 0.45355 0.83258 0.40925 0.00633 1.00000 Uiso H
A42 0.45381 1.00391 0.62632 0.00633 1.00000 Uiso H
A43 0.46706 0.64713 0.62099 0.00633 1.00000 Uiso C
A44 0.46665 0.61757 0.76881 0.00633 1.00000 Uiso H
A45 0.46734 0.45465 0.54901 0.00633 1.00000 Uiso H
A46 0.48119 0.80260 0.57066 0.00633 1.00000 Uiso C
A47 0.48134 0.83813 0.42333 0.00633 1.00000 Uiso H
A48 0.48157 0.99193 0.64639 0.00633 1.00000 Uiso H
A49 0.49085 0.68512 0.61128 0.00633 1.00000 Uiso H
B1 0.23904 0.37211 0.27270 0.00633 1.00000 Uiso O
B2 0.22744 0.01369 0.33132 0.00633 1.00000 Uiso O
B3 0.22688 0.25668 0.25700 0.00633 1.00000 Uiso C
B4 0.21417 0.34302 0.15357 0.00633 1.00000 Uiso C
B5 0.21597 0.30976 0.02392 0.00633 1.00000 Uiso H
B6 0.21305 0.53616 0.16778 0.00633 1.00000 Uiso H
B7 0.19914 0.20849 0.20225 0.00633 1.00000 Uiso C
B8 0.19955 0.01851 0.17006 0.00633 1.00000 Uiso H
B9 0.19762 0.22161 0.33230 0.00633 1.00000 Uiso H
B10 0.18592 0.32999 0.10598 0.00633 1.00000 Uiso C
B11 0.18526 0.52071 0.13390 0.00633 1.00000 Uiso H
B12 0.18693 0.31168 -0.02626 0.00633 1.00000 Uiso H
B13 0.17202 0.19145 0.16658 0.00633 1.00000 Uiso C
B14 0.17101 0.20697 0.29713 0.00633 1.00000 Uiso H
B15 0.17255 0.00095 0.13498 0.00633 1.00000 Uiso H
B16 0.15801 0.32198 0.06742 0.00633 1.00000 Uiso C
B17 0.15754 0.51350 0.09206 0.00633 1.00000 Uiso H
B18 0.15848 0.29563 -0.06442 0.00633 1.00000 Uiso H
B19 0.14423 0.17841 0.14670 0.00633 1.00000 Uiso C
B20 0.14449 -0.01289 0.11649 0.00633 1.00000 Uiso H
B21 0.14388 0.19835 0.27744 0.00633 1.00000 Uiso H
B22 0.13054 0.31198 0.05548 0.00633 1.00000 Uiso C
B23 0.13102 0.29123 -0.07646 0.00633 1.00000 Uiso H
B24 0.13053 0.50317 0.08310 0.00633 1.00000 Uiso H
B25 0.11578 0.17948 0.12800 0.00633 1.00000 Uiso C
B26 0.11604 -0.01317 0.10654 0.00633 1.00000 Uiso H
B27 0.11510 0.20832 0.25934 0.00633 1.00000 Uiso H
B28 0.10255 0.29176 0.03761 0.00633 1.00000 Uiso C
B29 0.10222 0.48493 0.05964 0.00633 1.00000 Uiso H
B30 0.10309 0.26193 -0.09207 0.00633 1.00000 Uiso H
B31 0.08835 0.15382 0.11676 0.00633 1.00000 Uiso C
B32 0.08905 -0.06353 0.09685 0.00633 1.00000 Uiso H
B33 0.08733 0.20394 0.26153 0.00633 1.00000 Uiso H
B34 0.07444 0.26730 0.02128 0.00633 1.00000 Uiso C
B35 0.07425 0.48594 0.03579 0.00633 1.00000 Uiso H
B36 0.07441 0.20840 -0.12261 0.00633 1.00000 Uiso H
B37 0.06056 0.14469 0.10934 0.00633 1.00000 Uiso C
B38 0.06102 -0.07432 0.09896 0.00633 1.00000 Uiso H
B39 0.05991 0.20899 0.25187 0.00633 1.00000 Uiso H
B40 0.04667 0.25077 0.00959 0.00633 1.00000 Uiso C
B41 0.04649 0.47025 0.01604 0.00633 1.00000 Uiso H
B42 0.04666 0.18050 -0.13193 0.00633 1.00000 Uiso H
B43 0.03278 0.13572 0.10179 0.00633 1.00000 Uiso C
B44 0.03322 -0.08381 0.09948 0.00633 1.00000 Uiso H
B45 0.03212 0.21129 0.24173 0.00633 1.00000 Uiso H
B46 0.01890 0.23408 -0.00196 0.00633 1.00000 Uiso C
B47 0.01874 0.45376 -0.00360 0.00633 1.00000 Uiso H
B48 0.01890 0.15265 -0.14069 0.00633 1.00000 Uiso H
B49 0.00906 0.15830 0.06596 0.00633 1.00000 Uiso H

loop_
_atom_type_symbol
_atom_type_scat_Cromer_Mann_a1
_atom_type_scat_Cromer_Mann_b1
_atom_type_scat_Cromer_Mann_a2
_atom_type_scat_Cromer_Mann_b2
_atom_type_scat_Cromer_Mann_a3
_atom_type_scat_Cromer_Mann_b3
_atom_type_scat_Cromer_Mann_a4
_atom_type_scat_Cromer_Mann_b4
_atom_type_scat_Cromer_Mann_c
_atom_type_scat_dispersion_real
_atom_type_scat_dispersion_imag
_atom_type_scat_source
pb 31.06170 0.69020 13.06370 2.35760 18.44200 8.61800 5.96960 47.25790 13.41180 -4.81900 8.49700 International_Tables_for_Crystallography_Vol.C(1991)_Tables_6.1.1.4_and_6.1.1.5
o 3.04850 13.27710 2.28680 5.70110 1.54630 0.32390 0.86700 32.90890 0.25080 0.04700 0.03200 International_Tables_for_Crystallography_Vol.C(1991)_Tables_6.1.1.4_and_6.1.1.5
c 2.31000 20.84390 1.02000 10.20750 1.58860 0.56870 0.86500 51.65120 0.21560 0.01700 0.00900 International_Tables_for_Crystallography_Vol.C(1991)_Tables_6.1.1.4_and_6.1.1.5
h 0.49300 10.51090 0.32291 26.12570 0.14019 3.14236 0.04081 57.79970 0.00304 0.00000 0.00000 International_Tables_for_Crystallography_Vol.C(1991)_Tables_6.1.1.4_and_6.1.1.5

loop_
_geom_angle_atom_site_label_1
_geom_angle_atom_site_label_2
_geom_angle_atom_site_label_3
_geom_angle
_geom_angle_site_symmetry_1
_geom_angle_site_symmetry_3
A1 Pb1 A1 99.354(6) 1_555 4_574
A1 Pb1 A2 84.252(4) 1_555 4_564
A1 Pb1 B1 77.446(4) 1_555 1_555
A1 Pb1 B1 173.633(10) 1_555 4_564
A1 Pb1 A2 92.835(5) 4_574 4_564
A1 Pb1 B1 176.637(7) 4_574 1_555
A1 Pb1 B1 84.594(4) 4_574 4_564
A2 Pb1 B1 85.846(4) 4_564 1_555
A2 Pb1 B1 90.590(5) 4_564 4_564
B1 Pb1 B1 98.503(6) 1_555 4_564
Pb1 A1 Pb1 113.157(6) 1_555 4_575
Pb1 A1 A2 118.410(8) 1_555 1_555
Pb1 A1 A3 113.833(9) 1_555 1_555
Pb1 A1 A4 111.535(7) 1_555 1_555
Pb1 A1 A2 124.990(6) 4_575 1_555
Pb1 A1 A3 132.149(6) 4_575 1_555
Pb1 A1 A4 117.591(5) 4_575 1_555
A2 A1 A4 58.303(3) 1_555 1_555
Pb1 A2 A1 96.071(5) 4_565 1_555
Pb1 A2 A3 125.464(6) 4_565 1_555
Pb1 A2 A4 160.971(6) 4_565 1_555
Pb1 A2 A7 159.405(5) 4_565 1_555
A1 A2 A4 69.374(3) 1_555 1_555
A1 A2 A7 104.031(4) 1_555 1_555
A3 A2 A7 73.019(4) 1_555 1_555
A1 A3 A2 120.486(5) 1_555 1_555
A1 A3 A4 119.641(4) 1_555 1_555
A1 A3 A7 148.406(6) 1_555 1_555
A2 A3 A4 117.109(5) 1_555 1_555
A2 A3 A7 84.477(4) 1_555 1_555
A1 A4 A2 52.322(2) 1_555 1_555
A1 A4 A7 141.763(6) 1_555 1_555
A1 A4 A10 169.749(5) 1_555 1_555
A2 A4 A7 91.559(4) 1_555 1_555
A2 A4 A10 125.589(4) 1_555 1_555
A3 A4 A7 116.940(5) 1_555 1_555
A3 A4 A10 150.985(5) 1_555 1_555
A2 A7 A4 52.874(3) 1_555 1_555
A2 A7 A10 162.444(6) 1_555 1_555
A2 A7 A13 162.504(5) 1_555 1_555
A3 A7 A10 140.014(5) 1_555 1_555
A3 A7 A13 172.890(6) 1_555 1_555
A4 A7 A10 109.628(4) 1_555 1_555
A4 A7 A13 143.636(6) 1_555 1_555
A4 A10 A13 146.926(6) 1_555 1_555
A4 A10 A16 174.174(6) 1_555 1_555
A7 A10 A13 111.043(4) 1_555 1_555
A7 A10 A16 144.901(5) 1_555 1_555
A7 A13 A16 148.070(5) 1_555 1_555
A7 A13 A19 179.089(5) 1_555 1_555
A10 A13 A16 113.579(4) 1_555 1_555
A10 A13 A19 144.708(6) 1_555 1_555
A10 A16 A19 148.226(6) 1_555 1_555
A10 A16 A22 177.205(5) 1_555 1_555
A13 A16 A19 115.864(4) 1_555 1_555
A13 A16 A22 150.052(5) 1_555 1_555
A13 A19 A22 146.435(5) 1_555 1_555
A13 A19 A25 176.674(5) 1_555 1_555
A16 A19 A22 113.576(4) 1_555 1_555
A16 A19 A25 146.603(6) 1_555 1_555
A16 A22 A25 144.285(6) 1_555 1_555
A16 A22 A28 179.539(5) 1_555 1_555
A19 A22 A25 112.212(4) 1_555 1_555
A19 A22 A28 147.936(5) 1_555 1_555
A19 A25 A28 144.129(5) 1_555 1_555
A19 A25 A31 178.422(5) 1_555 1_555
A22 A25 A28 109.595(4) 1_555 1_555
A22 A25 A31 145.089(6) 1_555 1_555
A22 A28 A31 144.354(6) 1_555 1_555
A22 A28 A34 178.910(5) 1_555 1_555
A25 A28 A31 109.764(4) 1_555 1_555
A25 A28 A34 144.330(5) 1_555 1_555
A25 A31 A34 144.827(5) 1_555 1_555
A25 A31 A37 178.144(5) 1_555 1_555
A28 A31 A34 110.090(4) 1_555 1_555
A28 A31 A37 145.212(6) 1_555 1_555
A28 A34 A37 144.729(6) 1_555 1_555
A28 A34 A40 178.819(5) 1_555 1_555
A31 A34 A37 109.518(4) 1_555 1_555
A31 A34 A40 144.719(5) 1_555 1_555
A31 A37 A40 144.710(5) 1_555 1_555
A31 A37 A43 180.000(5) 1_555 1_555
A34 A37 A40 109.508(4) 1_555 1_555
A34 A37 A43 144.739(5) 1_555 1_555
A34 A40 A43 144.729(5) 1_555 1_555
A34 A40 A46 179.970(5) 1_555 1_555
A37 A40 A43 109.498(4) 1_555 1_555
A37 A40 A46 144.709(5) 1_555 1_555
A37 A43 A46 144.720(5) 1_555 1_555
A40 A43 A46 109.509(4) 1_555 1_555
Pb1 B1 Pb1 122.425(6) 1_555 4_565
Pb1 B1 B2 159.713(7) 1_555 1_555
Pb1 B1 B3 129.271(6) 1_555 1_555
Pb1 B1 B4 101.753(4) 1_555 1_555
Pb1 B1 B2 77.166(4) 4_565 1_555
Pb1 B1 B3 105.922(8) 4_565 1_555
Pb1 B1 B4 129.365(8) 4_565 1_555
B2 B1 B4 63.747(3) 1_555 1_555
B1 B2 B4 64.255(3) 1_555 1_555
B1 B3 B2 110.493(5) 1_555 1_555
B1 B3 B4 127.986(6) 1_555 1_555
B1 B3 B7 157.820(6) 1_555 1_555
B2 B3 B4 120.996(6) 1_555 1_555
B2 B3 B7 90.763(5) 1_555 1_555
B1 B4 B2 51.997(3) 1_555 1_555
B1 B4 B7 139.270(5) 1_555 1_555
B1 B4 B10 166.441(6) 1_555 1_555
B2 B4 B7 91.150(4) 1_555 1_555
B2 B4 B10 123.163(6) 1_555 1_555
B3 B4 B7 116.748(5) 1_555 1_555
B3 B4 B10 148.513(7) 1_555 1_555
B3 B7 B10 144.296(7) 1_555 1_555
B3 B7 B13 175.466(6) 1_555 1_555
B4 B7 B10 114.458(4) 1_555 1_555
B4 B7 B13 149.313(5) 1_555 1_555
B4 B10 B13 143.467(5) 1_555 1_555
B4 B10 B16 178.518(6) 1_555 1_555
B7 B10 B13 110.107(4) 1_555 1_555
B7 B10 B16 146.115(6) 1_555 1_555
B7 B13 B16 145.280(6) 1_555 1_555
B7 B13 B19 177.204(6) 1_555 1_555
B10 B13 B16 110.273(4) 1_555 1_555
B10 B13 B19 146.375(5) 1_555 1_555
B10 B16 B19 140.147(5) 1_555 1_555
B10 B16 B22 175.643(5) 1_555 1_555
B13 B16 B19 106.511(4) 1_555 1_555
B13 B16 B22 143.132(6) 1_555 1_555
B13 B19 B22 143.910(6) 1_555 1_555
B13 B19 B25 178.390(5) 1_555 1_555
B16 B19 B22 106.649(4) 1_555 1_555
B16 B19 B25 141.724(5) 1_555 1_555
B16 B22 B25 147.388(5) 1_555 1_555
B16 B22 B28 178.538(5) 1_555 1_555
B19 B22 B25 110.691(4) 1_555 1_555
B19 B22 B28 143.076(6) 1_555 1_555
B19 B25 B28 146.461(6) 1_555 1_555
B19 B25 B31 176.745(5) 1_555 1_555
B22 B25 B28 112.295(4) 1_555 1_555
B22 B25 B31 148.769(5) 1_555 1_555
B22 B28 B31 144.916(5) 1_555 1_555
B22 B28 B34 179.470(5) 1_555 1_555
B25 B28 B31 109.658(4) 1_555 1_555
B25 B28 B34 144.225(6) 1_555 1_555
B25 B31 B34 143.955(6) 1_555 1_555
B25 B31 B37 177.988(5) 1_555 1_555
B28 B31 B34 110.093(4) 1_555 1_555
B28 B31 B37 145.217(5) 1_555 1_555
B28 B34 B37 144.726(6) 1_555 1_555
B28 B34 B40 178.868(5) 1_555 1_555
B31 B34 B37 109.513(4) 1_555 1_555
B31 B34 B40 144.722(6) 1_555 1_555
B31 B37 B40 144.718(6) 1_555 1_555
B31 B37 B43 179.972(5) 1_555 1_555
B34 B37 B40 109.508(4) 1_555 1_555
B34 B37 B43 144.732(6) 1_555 1_555
B34 B40 B43 144.717(6) 1_555 1_555
B34 B40 B46 179.982(5) 1_555 1_555
B37 B40 B43 109.493(4) 1_555 1_555
B37 B40 B46 144.718(6) 1_555 1_555
B37 B43 B46 144.729(6) 1_555 1_555
B40 B43 B46 109.506(4) 1_555 1_555

loop_
_geom_bond_atom_site_label_1
_geom_bond_atom_site_label_2
_geom_bond_distance
_geom_bond_site_symmetry_2
Pb1 A1 2.65742(11) 1_555
Pb1 A1 2.56337(7) 4_574
Pb1 A2 2.52559(5) 4_564
Pb1 B1 2.50793(7) 1_555
Pb1 B1 2.59257(10) 4_564
A1 Pb1 2.65742(11) 1_555
A1 Pb1 2.56337(7) 4_575
A1 A2 2.01014(6) 1_555
A1 A3 1.26996(3) 1_555
A1 A4 2.37698(5) 1_555
A2 Pb1 2.52559(5) 4_565
A2 A1 2.01014(6) 1_555
A2 A3 1.04182(3) 1_555
A2 A4 2.16094(6) 1_555
A2 A7 2.70928(6) 1_555
A3 A1 1.26996(3) 1_555
A3 A2 1.04182(3) 1_555
A3 A4 1.47710(3) 1_555
A3 A7 2.60324(7) 1_555
A4 A1 2.37698(5) 1_555
A4 A2 2.16094(6) 1_555
A4 A3 1.47710(3) 1_555
A4 A7 1.57643(5) 1_555
A4 A10 2.50657(6) 1_555
A7 A2 2.70928(6) 1_555
A7 A3 2.60324(7) 1_555
A7 A4 1.57643(5) 1_555
A7 A10 1.48989(4) 1_555
A7 A13 2.45141(6) 1_555
A10 A4 2.50657(6) 1_555
A10 A7 1.48989(4) 1_555
A10 A13 1.48389(4) 1_555
A10 A16 2.53109(6) 1_555
A13 A7 2.45141(6) 1_555
A13 A10 1.48389(4) 1_555
A13 A16 1.54109(4) 1_555
A13 A19 2.55418(6) 1_555
A16 A10 2.53109(6) 1_555
A16 A13 1.54109(4) 1_555
A16 A19 1.47269(4) 1_555
A16 A22 2.53232(6) 1_555
A19 A13 2.55418(6) 1_555
A19 A16 1.47269(4) 1_555
A19 A22 1.55360(4) 1_555
A19 A25 2.53209(6) 1_555
A22 A16 2.53232(6) 1_555
A22 A19 1.55360(4) 1_555
A22 A25 1.49661(4) 1_555
A22 A28 2.48346(6) 1_555
A25 A19 2.53209(6) 1_555
A25 A22 1.49661(4) 1_555
A25 A28 1.54250(4) 1_555
A25 A31 2.54729(6) 1_555
A28 A22 2.48346(6) 1_555
A28 A25 1.54250(4) 1_555
A28 A31 1.57160(4) 1_555
A28 A34 2.55174(6) 1_555
A31 A25 2.54729(6) 1_555
A31 A28 1.57160(4) 1_555
A31 A34 1.54172(4) 1_555
A31 A37 2.51895(6) 1_555
A34 A28 2.55174(6) 1_555
A34 A31 1.54172(4) 1_555
A34 A37 1.54247(4) 1_555
A34 A40 2.51849(6) 1_555
A37 A31 2.51895(6) 1_555
A37 A34 1.54247(4) 1_555
A37 A40 1.54133(4) 1_555
A37 A43 2.51801(6) 1_555
A40 A34 2.51849(6) 1_555
A40 A37 1.54133(4) 1_555
A40 A43 1.54209(4) 1_555
A40 A46 2.51852(6) 1_555
A43 A37 2.51801(6) 1_555
A43 A40 1.54209(4) 1_555
A43 A46 1.54175(4) 1_555
A46 A40 2.51852(6) 1_555
A46 A43 1.54175(4) 1_555
B1 Pb1 2.50793(7) 1_555
B1 Pb1 2.59257(10) 4_565
B1 B2 2.11124(6) 1_555
B1 B3 1.24628(2) 1_555
B1 B4 2.41336(7) 1_555
B2 B1 2.11124(6) 1_555
B2 B3 1.32280(4) 1_555
B2 B4 2.40295(7) 1_555
B3 B1 1.24628(2) 1_555
B3 B2 1.32280(4) 1_555
B3 B4 1.43737(5) 1_555
B3 B7 2.55329(6) 1_555
B4 B1 2.41336(7) 1_555
B4 B2 2.40295(7) 1_555
B4 B3 1.43737(5) 1_555
B4 B7 1.56030(4) 1_555
B4 B10 2.58140(6) 1_555
B7 B3 2.55329(6) 1_555
B7 B4 1.56030(4) 1_555
B7 B10 1.50955(5) 1_555
B7 B13 2.47062(6) 1_555
B10 B4 2.58140(6) 1_555
B10 B7 1.50955(5) 1_555
B10 B13 1.50454(4) 1_555
B10 B16 2.54276(6) 1_555
B13 B7 2.47062(6) 1_555
B13 B10 1.50454(4) 1_555
B13 B16 1.59382(5) 1_555
B13 B19 2.52206(6) 1_555
B16 B10 2.54276(6) 1_555
B16 B13 1.59382(5) 1_555
B16 B19 1.55346(4) 1_555
B16 B22 2.49054(6) 1_555
B19 B13 2.52206(6) 1_555
B19 B16 1.55346(4) 1_555
B19 B22 1.55183(5) 1_555
B19 B25 2.58054(6) 1_555
B22 B16 2.49054(6) 1_555
B22 B19 1.55183(5) 1_555
B22 B25 1.58516(4) 1_555
B22 B28 2.54062(6) 1_555
B25 B19 2.58054(6) 1_555
B25 B22 1.58516(4) 1_555
B25 B28 1.47316(5) 1_555
B25 B31 2.48955(6) 1_555
B28 B22 2.54062(6) 1_555
B28 B25 1.47316(5) 1_555
B28 B31 1.57161(4) 1_555
B28 B34 2.55193(6) 1_555
B31 B25 2.48955(6) 1_555
B31 B28 1.57161(4) 1_555
B31 B34 1.54188(5) 1_555
B31 B37 2.51877(6) 1_555
B34 B28 2.55193(6) 1_555
B34 B31 1.54188(5) 1_555
B34 B37 1.54218(5) 1_555
B34 B40 2.51850(6) 1_555
B37 B31 2.51877(6) 1_555
B37 B34 1.54218(5) 1_555
B37 B40 1.54164(5) 1_555
B37 B43 2.51786(6) 1_555
B40 B34 2.51850(6) 1_555
B40 B37 1.54164(5) 1_555
B40 B43 1.54167(5) 1_555
B40 B46 2.51850(6) 1_555
B43 B37 2.51786(6) 1_555
B43 B40 1.54167(5) 1_555
B43 B46 1.54219(5) 1_555
B46 B40 2.51850(6) 1_555
B46 B43 1.54219(5) 1_555
